data_4306745
loop_
_publ_author_name
'Alen Hadzovic'
'Datong Song'

_publ_section_title
;
Syntheses, Structures, and Reactivities of Novel Palladium
\b-Diiminato-Acetate Complexes
;
_journal_name_full 'Inorganic Chemistry'
_journal_page_first 12010
_journal_page_last 12017
_journal_paper_doi 10.1021/ic801557c
_journal_volume 47
_journal_year 2008
_chemical_formula_moiety 'C42 H46 Cu N4 O8 Pd2, 2(C H2 Cl2)'
_chemical_formula_sum 'C44 H50 Cl4 Cu N4 O8 Pd2'
_chemical_formula_weight 1181.02
_chemical_name_systematic
; 
 ? 
;
_space_group_IT_number 2
_symmetry_cell_setting triclinic
_symmetry_space_group_name_Hall '-P 1'
_symmetry_space_group_name_H-M 'P -1'
_atom_sites_solution_hydrogens geom
_atom_sites_solution_primary direct
_atom_sites_solution_secondary difmap
_audit_creation_method SHELXL-97
_cell_angle_alpha 84.756(2)
_cell_angle_beta 73.2241(18)
_cell_angle_gamma 71.043(2)
_cell_formula_units_Z 1
_cell_length_a 8.4111(4)
_cell_length_b 11.6681(3)
_cell_length_c 13.2324(5)
_cell_measurement_reflns_used 6659
_cell_measurement_temperature 150(2)
_cell_measurement_theta_max 27.5
_cell_measurement_theta_min 2.91
_cell_volume 1175.94(8)
_computing_structure_refinement 'SHELXL-97 (Sheldrick, 1997)'
_computing_structure_solution 'SHELXS-97 (Sheldrick, 1990)'
_diffrn_ambient_temperature 150(2)
_diffrn_measured_fraction_theta_full 0.984
_diffrn_measured_fraction_theta_max 0.984
_diffrn_radiation_monochromator graphite
_diffrn_radiation_source 'fine-focus sealed tube'
_diffrn_radiation_type MoK\a
_diffrn_radiation_wavelength 0.71073
_diffrn_reflns_av_R_equivalents 0.0438
_diffrn_reflns_av_sigmaI/netI 0.0558
_diffrn_reflns_limit_h_max 10
_diffrn_reflns_limit_h_min -10
_diffrn_reflns_limit_k_max 15
_diffrn_reflns_limit_k_min -14
_diffrn_reflns_limit_l_max 17
_diffrn_reflns_limit_l_min -16
_diffrn_reflns_number 12361
_diffrn_reflns_theta_full 27.49
_diffrn_reflns_theta_max 27.49
_diffrn_reflns_theta_min 3.22
_exptl_absorpt_coefficient_mu 1.487
_exptl_absorpt_correction_T_max 0.920
_exptl_absorpt_correction_T_min 0.832
_exptl_absorpt_correction_type multi-scan
_exptl_absorpt_process_details
;
multi-scan from symmetry-related measurements 
 Sortav (Blessing 1995)
;
_exptl_crystal_colour brown
_exptl_crystal_density_diffrn 1.668
_exptl_crystal_density_method 'not measured'
_exptl_crystal_description prism
_exptl_crystal_F_000 595
_exptl_crystal_size_max 0.34
_exptl_crystal_size_mid 0.14
_exptl_crystal_size_min 0.06
_refine_diff_density_max 1.727
_refine_diff_density_min -1.047
_refine_diff_density_rms 0.122
_refine_ls_extinction_method none
_refine_ls_goodness_of_fit_ref 1.044
_refine_ls_hydrogen_treatment constr
_refine_ls_matrix_type full
_refine_ls_number_parameters 290
_refine_ls_number_reflns 5301
_refine_ls_number_restraints 0
_refine_ls_restrained_S_all 1.044
_refine_ls_R_factor_all 0.0622
_refine_ls_R_factor_gt 0.0434
_refine_ls_shift/su_max 0.045
_refine_ls_shift/su_mean 0.001
_refine_ls_structure_factor_coef Fsqd
_refine_ls_weighting_details 'calc w=1/[\s^2^(Fo^2^)+(0.0418P)^2^+2.4906P] where P=(Fo^2^+2Fc^2^)/3'
_refine_ls_weighting_scheme calc
_refine_ls_wR_factor_gt 0.0957
_refine_ls_wR_factor_ref 0.1080
_reflns_number_gt 4239
_reflns_number_total 5301
_reflns_threshold_expression >2sigma(I)
_cod_data_source_file ic801557c_si_001_5.cif
_cod_data_source_block Complex_4
_cod_depositor_comments
;
The following automatic conversions were performed:
'_symmetry_cell_setting' value 'Triclinic' changed to 'triclinic'
according to '/home/saulius/struct/CIF-dictionaries/cif_core.dic'
dictionary named 'cif_core.dic' version 2.4.1 from 2010-06-29.

Automatic conversion script
Id: cif_fix_enum 1527 2010-12-29 10:47:43Z saulius 
;
_cod_database_code 4306745

loop_
_symmetry_equiv_pos_as_xyz
'x, y, z'
'-x, -y, -z'

loop_
_atom_site_label
_atom_site_type_symbol
_atom_site_fract_x
_atom_site_fract_y
_atom_site_fract_z
_atom_site_U_iso_or_equiv
_atom_site_adp_type
_atom_site_occupancy
_atom_site_symmetry_multiplicity
_atom_site_calc_flag
_atom_site_refinement_flags
_atom_site_disorder_assembly
_atom_site_disorder_group
Pd1 Pd -0.13581(4) 0.23452(2) -0.07413(2) 0.02038(10) Uani 1 1 d . . .
Cu1 Cu 0.0000 0.0000 0.0000 0.02050(15) Uani 1 2 d S . .
Cl1 Cl -0.3121(3) -0.79387(15) 0.52463(16) 0.1016(8) Uani 1 1 d . . .
Cl2 Cl -0.2445(4) -0.5685(3) 0.45569(14) 0.1208(10) Uani 1 1 d . . .
O1 O -0.1500(3) 0.1453(2) -0.1956(2) 0.0241(6) Uani 1 1 d . . .
O2 O -0.0266(4) -0.0389(2) -0.1344(2) 0.0265(6) Uani 1 1 d . . .
O3 O -0.3714(3) 0.2101(2) 0.0046(2) 0.0233(6) Uani 1 1 d . . .
O4 O -0.2472(3) 0.0264(2) 0.0664(2) 0.0283(6) Uani 1 1 d . . .
N1 N 0.0933(4) 0.2513(3) -0.1584(2) 0.0211(7) Uani 1 1 d . . .
N2 N -0.1377(4) 0.3224(3) 0.0483(2) 0.0212(7) Uani 1 1 d . . .
C1S C -0.3157(14) -0.6626(8) 0.5610(6) 0.131(4) Uani 1 1 d . . .
H1SA H -0.2422 -0.6765 0.6083 0.158 Uiso 1 1 calc R . .
H1SB H -0.4342 -0.6194 0.6004 0.158 Uiso 1 1 calc R . .
C1 C 0.3850(5) 0.2688(4) -0.1869(3) 0.0306(9) Uani 1 1 d . . .
H1A H 0.4376 0.1905 -0.2199 0.046 Uiso 1 1 calc R . .
H1B H 0.4551 0.2794 -0.1448 0.046 Uiso 1 1 calc R . .
H1C H 0.3774 0.3305 -0.2401 0.046 Uiso 1 1 calc R . .
C2 C 0.2044(5) 0.2785(3) -0.1174(3) 0.0231(8) Uani 1 1 d . . .
C3 C 0.1610(5) 0.3198(3) -0.0145(3) 0.0255(8) Uani 1 1 d . . .
H3 H 0.2508 0.3322 0.0062 0.031 Uiso 1 1 calc R . .
C4 C 0.0000(5) 0.3448(3) 0.0612(3) 0.0228(8) Uani 1 1 d . . .
C5 C -0.0156(6) 0.4008(4) 0.1633(3) 0.0295(9) Uani 1 1 d . . .
H5A H -0.1169 0.4714 0.1786 0.044 Uiso 1 1 calc R . .
H5B H 0.0869 0.4234 0.1568 0.044 Uiso 1 1 calc R . .
H5C H -0.0267 0.3432 0.2194 0.044 Uiso 1 1 calc R . .
C6 C 0.1476(5) 0.2202(4) -0.2681(3) 0.0258(8) Uani 1 1 d . . .
C7 C 0.2448(6) 0.1017(4) -0.3009(3) 0.0317(9) Uani 1 1 d . . .
H7 H 0.2777 0.0430 -0.2519 0.038 Uiso 1 1 calc R . .
C8 C 0.2925(7) 0.0715(5) -0.4067(4) 0.0446(12) Uani 1 1 d . . .
H8 H 0.3581 -0.0075 -0.4288 0.054 Uiso 1 1 calc R . .
C9 C 0.2432(7) 0.1578(5) -0.4791(4) 0.0517(14) Uani 1 1 d . . .
H9 H 0.2738 0.1371 -0.5499 0.062 Uiso 1 1 calc R . .
C10 C 0.1475(8) 0.2763(5) -0.4464(4) 0.0543(15) Uani 1 1 d . . .
H10 H 0.1164 0.3352 -0.4956 0.065 Uiso 1 1 calc R . .
C11 C 0.0984(6) 0.3067(4) -0.3407(3) 0.0371(10) Uani 1 1 d . . .
H11 H 0.0323 0.3856 -0.3187 0.045 Uiso 1 1 calc R . .
C12 C -0.3010(5) 0.3557(3) 0.1296(3) 0.0237(8) Uani 1 1 d . . .
C13 C -0.3296(5) 0.2831(4) 0.2181(3) 0.0278(9) Uani 1 1 d . . .
H13 H -0.2407 0.2140 0.2270 0.033 Uiso 1 1 calc R . .
C14 C -0.4899(6) 0.3138(4) 0.2929(3) 0.0320(9) Uani 1 1 d . . .
H14 H -0.5081 0.2657 0.3524 0.038 Uiso 1 1 calc R . .
C15 C -0.6238(6) 0.4159(4) 0.2798(3) 0.0334(10) Uani 1 1 d . . .
H15 H -0.7320 0.4357 0.3300 0.040 Uiso 1 1 calc R . .
C16 C -0.5959(6) 0.4883(4) 0.1917(3) 0.0322(9) Uani 1 1 d . . .
H16 H -0.6854 0.5569 0.1827 0.039 Uiso 1 1 calc R . .
C17 C -0.4344(5) 0.4585(4) 0.1169(3) 0.0274(9) Uani 1 1 d . . .
H17 H -0.4156 0.5076 0.0581 0.033 Uiso 1 1 calc R . .
C18 C -0.3771(5) 0.1140(4) 0.0561(3) 0.0245(8) Uani 1 1 d . . .
C19 C -0.5548(5) 0.1042(4) 0.1132(4) 0.0360(10) Uani 1 1 d . . .
H19A H -0.6222 0.1137 0.0638 0.054 Uiso 1 1 calc R . .
H19B H -0.6134 0.1665 0.1660 0.054 Uiso 1 1 calc R . .
H19C H -0.5423 0.0263 0.1463 0.054 Uiso 1 1 calc R . .
C20 C -0.0932(5) 0.0305(3) -0.2002(3) 0.0235(8) Uani 1 1 d . . .
C21 C -0.1015(6) -0.0263(4) -0.2956(3) 0.0318(9) Uani 1 1 d . . .
H21A H -0.2104 0.0156 -0.3113 0.048 Uiso 1 1 calc R . .
H21B H -0.0928 -0.1099 -0.2815 0.048 Uiso 1 1 calc R . .
H21C H -0.0064 -0.0206 -0.3549 0.048 Uiso 1 1 calc R . .

loop_
_atom_site_aniso_label
_atom_site_aniso_U_11
_atom_site_aniso_U_22
_atom_site_aniso_U_33
_atom_site_aniso_U_23
_atom_site_aniso_U_13
_atom_site_aniso_U_12
Pd1 0.01925(16) 0.02109(16) 0.02072(16) 0.00081(11) -0.00546(11) -0.00644(11)
Cu1 0.0159(3) 0.0226(3) 0.0220(3) 0.0020(2) -0.0057(3) -0.0047(3)
Cl1 0.179(2) 0.0540(9) 0.0957(14) -0.0009(9) -0.0931(15) -0.0192(11)
Cl2 0.167(2) 0.186(2) 0.0511(10) -0.0083(12) 0.0108(12) -0.144(2)
O1 0.0243(14) 0.0255(14) 0.0254(14) 0.0001(11) -0.0095(11) -0.0096(11)
O2 0.0272(15) 0.0260(14) 0.0277(15) -0.0005(11) -0.0121(12) -0.0061(12)
O3 0.0186(14) 0.0263(14) 0.0256(14) 0.0032(11) -0.0071(11) -0.0078(11)
O4 0.0186(14) 0.0295(15) 0.0336(16) 0.0046(12) -0.0059(12) -0.0056(12)
N1 0.0204(16) 0.0246(16) 0.0177(16) 0.0010(12) -0.0028(13) -0.0086(13)
N2 0.0204(16) 0.0253(16) 0.0173(16) -0.0010(12) -0.0037(13) -0.0073(13)
C1S 0.195(10) 0.125(7) 0.075(5) -0.044(5) 0.063(6) -0.127(7)
C1 0.024(2) 0.036(2) 0.029(2) -0.0028(17) -0.0008(17) -0.0118(18)
C2 0.020(2) 0.0197(18) 0.029(2) 0.0020(15) -0.0057(16) -0.0061(15)
C3 0.024(2) 0.027(2) 0.031(2) -0.0010(16) -0.0113(17) -0.0115(16)
C4 0.027(2) 0.0191(18) 0.024(2) 0.0035(14) -0.0117(16) -0.0062(15)
C5 0.031(2) 0.034(2) 0.026(2) -0.0049(17) -0.0070(18) -0.0126(18)
C6 0.025(2) 0.035(2) 0.0197(19) 0.0003(16) -0.0012(16) -0.0171(17)
C7 0.029(2) 0.032(2) 0.031(2) -0.0028(17) 0.0014(18) -0.0131(18)
C8 0.051(3) 0.050(3) 0.036(3) -0.015(2) 0.006(2) -0.030(2)
C9 0.061(4) 0.080(4) 0.028(3) -0.010(3) -0.002(2) -0.045(3)
C10 0.077(4) 0.070(4) 0.025(3) 0.014(2) -0.018(3) -0.035(3)
C11 0.041(3) 0.041(2) 0.028(2) 0.0052(19) -0.008(2) -0.014(2)
C12 0.022(2) 0.0260(19) 0.024(2) -0.0038(15) -0.0064(16) -0.0072(16)
C13 0.027(2) 0.030(2) 0.023(2) 0.0025(16) -0.0077(17) -0.0051(17)
C14 0.035(2) 0.039(2) 0.022(2) 0.0051(17) -0.0055(18) -0.0140(19)
C15 0.025(2) 0.041(2) 0.029(2) -0.0043(18) 0.0002(18) -0.0092(19)
C16 0.025(2) 0.034(2) 0.036(2) 0.0012(18) -0.0104(19) -0.0044(18)
C17 0.029(2) 0.028(2) 0.026(2) 0.0013(16) -0.0072(17) -0.0109(17)
C18 0.021(2) 0.030(2) 0.024(2) -0.0020(16) -0.0055(16) -0.0098(16)
C19 0.018(2) 0.038(2) 0.049(3) 0.006(2) -0.0059(19) -0.0094(18)
C20 0.0167(19) 0.029(2) 0.025(2) -0.0030(16) -0.0022(16) -0.0101(16)
C21 0.035(2) 0.038(2) 0.027(2) -0.0035(18) -0.0092(19) -0.0162(19)

loop_
_atom_type_symbol
_atom_type_description
_atom_type_scat_dispersion_real
_atom_type_scat_dispersion_imag
_atom_type_scat_source
C C 0.0033 0.0016 'International Tables Vol C Tables 4.2.6.8 and 6.1.1.4'
H H 0.0000 0.0000 'International Tables Vol C Tables 4.2.6.8 and 6.1.1.4'
N N 0.0061 0.0033 'International Tables Vol C Tables 4.2.6.8 and 6.1.1.4'
O O 0.0106 0.0060 'International Tables Vol C Tables 4.2.6.8 and 6.1.1.4'
Cu Cu 0.3201 1.2651 'International Tables Vol C Tables 4.2.6.8 and 6.1.1.4'
Pd Pd -0.9988 1.0072 'International Tables Vol C Tables 4.2.6.8 and 6.1.1.4'
Cl Cl 0.1484 0.1585 'International Tables Vol C Tables 4.2.6.8 and 6.1.1.4'

loop_
_geom_angle_atom_site_label_1
_geom_angle_atom_site_label_2
_geom_angle_atom_site_label_3
_geom_angle
_geom_angle_site_symmetry_1
_geom_angle_site_symmetry_3
_geom_angle_publ_flag
N2 Pd1 N1 92.39(13) . . ?
N2 Pd1 O1 176.43(12) . . ?
N1 Pd1 O1 91.09(12) . . ?
N2 Pd1 O3 91.52(12) . . ?
N1 Pd1 O3 176.07(11) . . ?
O1 Pd1 O3 85.00(11) . . ?
N2 Pd1 Cu1 96.41(9) . . ?
N1 Pd1 Cu1 96.10(9) . . ?
O1 Pd1 Cu1 84.01(8) . . ?
O3 Pd1 Cu1 83.11(8) . . ?
O4 Cu1 O4 180.0 2 . ?
O4 Cu1 O2 89.57(12) 2 . ?
O4 Cu1 O2 90.43(12) . . ?
O4 Cu1 O2 90.43(12) 2 2 ?
O4 Cu1 O2 89.57(12) . 2 ?
O2 Cu1 O2 180.00(16) . 2 ?
O4 Cu1 Pd1 80.65(9) 2 2 ?
O4 Cu1 Pd1 99.35(9) . 2 ?
O2 Cu1 Pd1 100.16(8) . 2 ?
O2 Cu1 Pd1 79.84(8) 2 2 ?
O4 Cu1 Pd1 99.35(9) 2 . ?
O4 Cu1 Pd1 80.65(9) . . ?
O2 Cu1 Pd1 79.84(8) . . ?
O2 Cu1 Pd1 100.16(8) 2 . ?
Pd1 Cu1 Pd1 180.000(17) 2 . ?
C20 O1 Pd1 120.3(2) . . ?
C20 O2 Cu1 129.6(2) . . ?
C18 O3 Pd1 120.6(2) . . ?
C18 O4 Cu1 129.3(3) . . ?
C2 N1 C6 118.7(3) . . ?
C2 N1 Pd1 124.2(3) . . ?
C6 N1 Pd1 116.8(2) . . ?
C4 N2 C12 119.9(3) . . ?
C4 N2 Pd1 124.8(3) . . ?
C12 N2 Pd1 115.1(2) . . ?
Cl1 C1S Cl2 115.0(4) . . ?
N1 C2 C3 123.7(3) . . ?
N1 C2 C1 118.7(3) . . ?
C3 C2 C1 117.6(4) . . ?
C4 C3 C2 128.1(4) . . ?
N2 C4 C3 123.9(4) . . ?
N2 C4 C5 119.1(3) . . ?
C3 C4 C5 117.0(4) . . ?
C11 C6 C7 120.0(4) . . ?
C11 C6 N1 119.8(4) . . ?
C7 C6 N1 120.1(4) . . ?
C8 C7 C6 119.8(4) . . ?
C9 C8 C7 120.2(5) . . ?
C8 C9 C10 119.9(5) . . ?
C11 C10 C9 120.1(5) . . ?
C6 C11 C10 120.0(5) . . ?
C17 C12 C13 119.6(4) . . ?
C17 C12 N2 119.4(3) . . ?
C13 C12 N2 120.9(3) . . ?
C14 C13 C12 120.0(4) . . ?
C13 C14 C15 120.5(4) . . ?
C16 C15 C14 119.7(4) . . ?
C15 C16 C17 120.0(4) . . ?
C16 C17 C12 120.2(4) . . ?
O4 C18 O3 126.1(4) . . ?
O4 C18 C19 116.7(3) . . ?
O3 C18 C19 117.3(3) . . ?
O2 C20 O1 126.0(4) . . ?
O2 C20 C21 117.8(3) . . ?
O1 C20 C21 116.2(4) . . ?

loop_
_geom_bond_atom_site_label_1
_geom_bond_atom_site_label_2
_geom_bond_distance
_geom_bond_site_symmetry_2
_geom_bond_publ_flag
Pd1 N2 1.989(3) . ?
Pd1 N1 1.990(3) . ?
Pd1 O1 2.044(3) . ?
Pd1 O3 2.053(3) . ?
Pd1 Cu1 2.8072(9) . ?
Cu1 O4 1.941(3) 2 ?
Cu1 O4 1.941(3) . ?
Cu1 O2 1.966(3) . ?
Cu1 O2 1.966(3) 2 ?
Cu1 Pd1 2.8072(9) 2 ?
Cl1 C1S 1.636(7) . ?
Cl2 C1S 1.781(7) . ?
O1 C20 1.269(5) . ?
O2 C20 1.259(5) . ?
O3 C18 1.265(5) . ?
O4 C18 1.261(5) . ?
N1 C2 1.336(5) . ?
N1 C6 1.433(5) . ?
N2 C4 1.326(5) . ?
N2 C12 1.440(5) . ?
C1 C2 1.505(5) . ?
C2 C3 1.392(5) . ?
C3 C4 1.391(6) . ?
C4 C5 1.507(5) . ?
C6 C11 1.376(6) . ?
C6 C7 1.392(6) . ?
C7 C8 1.386(6) . ?
C8 C9 1.373(8) . ?
C9 C10 1.390(8) . ?
C10 C11 1.383(6) . ?
C12 C17 1.388(6) . ?
C12 C13 1.391(6) . ?
C13 C14 1.380(6) . ?
C14 C15 1.386(6) . ?
C15 C16 1.385(6) . ?
C16 C17 1.387(6) . ?
C18 C19 1.504(5) . ?
C20 C21 1.507(5) . ?
